data_2232515
loop_
_publ_author_name
'Zhang, Xian-Fa'
'Gao, Shan'
'Ng, Seik Weng'

_publ_section_title
;
 Poly[(\m~2~-4,4'-bipyridine-\k^2^<i>N</i>:<i>N</i>')(\m~2~-2,2-dimethylcyclopentane-1,3-dicarboxylato-\k^4^<i>O</i>^1^,<i>O</i>^1'^:<i>O</i>^3^,<i>O</i>^3'^)cadmium]
;
_journal_coeditor_code XU5349
_journal_issue 11
_journal_name_full 'Acta Crystallographica Section E'
_journal_page_first m1593
_journal_paper_doi 10.1107/S1600536811042656
_journal_volume 67
_journal_year 2011
_chemical_formula_iupac '[Cd (C9 H12 O4) (C10 H8 N2)]'
_chemical_formula_moiety 'C19 H20 Cd N2 O4'
_chemical_formula_sum 'C19 H20 Cd N2 O4'
_chemical_formula_weight 452.77
_chemical_name_systematic
;
Poly[(\m~2~-4,4'-bipyridine-\k^2^<i>N</i>:<i>N</i>')(\m~2~-2,2-
dimethylcyclopentane-1,3-dicarboxylato-
\k^4^<i>O</i>^1^,<i>O</i>^1'^:<i>O</i>^3^,<i>O</i>^3'^)cadmium]
;
_space_group_IT_number 13
_symmetry_cell_setting monoclinic
_symmetry_space_group_name_Hall '-P 2yc'
_symmetry_space_group_name_H-M 'P 1 2/c 1'
_atom_sites_solution_hydrogens geom
_atom_sites_solution_primary direct
_atom_sites_solution_secondary difmap
_audit_creation_method SHELXL-97
_cell_angle_alpha 90.00
_cell_angle_beta 100.8790(10)
_cell_angle_gamma 90.00
_cell_formula_units_Z 2
_cell_length_a 9.8527(5)
_cell_length_b 7.2830(4)
_cell_length_c 14.6432(9)
_cell_measurement_reflns_used 7550
_cell_measurement_temperature 293(2)
_cell_measurement_theta_max 27.44
_cell_measurement_theta_min 3.14
_cell_volume 1031.87(10)
_computing_cell_refinement 'RAPID-AUTO (Rigaku, 1998)'
_computing_data_collection 'RAPID-AUTO (Rigaku, 1998)'
_computing_data_reduction 'CrystalClear (Rigaku/MSC, 2002)'
_computing_molecular_graphics 'X-SEED (Barbour, 2001)'
_computing_publication_material 'publCIF (Westrip, 2010)'
_computing_structure_refinement 'SHELXL97 (Sheldrick, 2008)'
_computing_structure_solution 'SHELXS97 (Sheldrick, 2008)'
_diffrn_ambient_temperature 293(2)
_diffrn_measured_fraction_theta_full 0.999
_diffrn_measured_fraction_theta_max 0.999
_diffrn_measurement_device_type 'Rigaku R-AXIS RAPID IP'
_diffrn_measurement_method \w
_diffrn_radiation_monochromator graphite
_diffrn_radiation_source 'fine-focus sealed tube'
_diffrn_radiation_type MoK\a
_diffrn_radiation_wavelength 0.71073
_diffrn_reflns_av_R_equivalents 0.0403
_diffrn_reflns_av_sigmaI/netI 0.0337
_diffrn_reflns_limit_h_max 12
_diffrn_reflns_limit_h_min -12
_diffrn_reflns_limit_k_max 8
_diffrn_reflns_limit_k_min -9
_diffrn_reflns_limit_l_max 18
_diffrn_reflns_limit_l_min -18
_diffrn_reflns_number 9640
_diffrn_reflns_theta_full 27.44
_diffrn_reflns_theta_max 27.44
_diffrn_reflns_theta_min 3.14
_diffrn_standards_decay_% 0
_diffrn_standards_interval_count 0
_diffrn_standards_interval_time 0
_diffrn_standards_number 0
_exptl_absorpt_coefficient_mu 1.082
_exptl_absorpt_correction_T_max 0.8722
_exptl_absorpt_correction_T_min 0.8291
_exptl_absorpt_correction_type multi-scan
_exptl_absorpt_process_details '(ABSCOR; Higashi, 1995)'
_exptl_crystal_colour colorless
_exptl_crystal_density_diffrn 1.457
_exptl_crystal_density_method 'not measured'
_exptl_crystal_description prism
_exptl_crystal_F_000 456
_exptl_crystal_size_max 0.18
_exptl_crystal_size_mid 0.15
_exptl_crystal_size_min 0.13
_refine_diff_density_max 1.027
_refine_diff_density_min -1.268
_refine_ls_extinction_method none
_refine_ls_goodness_of_fit_ref 1.119
_refine_ls_hydrogen_treatment constr
_refine_ls_matrix_type full
_refine_ls_number_parameters 150
_refine_ls_number_reflns 2364
_refine_ls_number_restraints 51
_refine_ls_restrained_S_all 1.127
_refine_ls_R_factor_all 0.0737
_refine_ls_R_factor_gt 0.0537
_refine_ls_shift/su_max 0.001
_refine_ls_shift/su_mean 0.001
_refine_ls_structure_factor_coef Fsqd
_refine_ls_weighting_details 'calc w=1/[\s^2^(Fo^2^)+(0.0794P)^2^+2.2957P] where P=(Fo^2^+2Fc^2^)/3'
_refine_ls_weighting_scheme calc
_refine_ls_wR_factor_gt 0.1430
_refine_ls_wR_factor_ref 0.1708
_reflns_number_gt 1774
_reflns_number_total 2364
_reflns_threshold_expression I>2\s(I)
_cod_data_source_file xu5349.cif
_cod_data_source_block I
_cod_original_sg_symbol_H-M 'P 2/c'
_cod_database_code 2232515
_cod_database_fobs_code 2232515

loop_
_symmetry_equiv_pos_as_xyz
'x, y, z'
'-x, y, -z+1/2'
'-x, -y, -z'
'x, -y, z-1/2'

loop_
_atom_site_type_symbol
_atom_site_label
_atom_site_fract_x
_atom_site_fract_y
_atom_site_fract_z
_atom_site_U_iso_or_equiv
_atom_site_adp_type
_atom_site_calc_flag
_atom_site_refinement_flags
_atom_site_occupancy
_atom_site_symmetry_multiplicity
_atom_site_disorder_assembly
_atom_site_disorder_group
Cd Cd1 0.5000 0.62834(9) 0.2500 0.0559(3) Uani d S 1 2 . .
O O1 0.3446(5) 0.7854(9) 0.3202(4) 0.0823(15) Uani d . 1 1 A .
O O2 0.2784(5) 0.7239(10) 0.1742(3) 0.0863(16) Uani d . 1 1 A .
N N1 0.5040(6) 0.3945(8) 0.3589(4) 0.0662(14) Uani d . 1 1 . .
C C1 0.2552(5) 0.7942(8) 0.2473(4) 0.0550(13) Uani d D 1 1 . .
C C2 0.1213(9) 0.8972(19) 0.2457(10) 0.056(9) Uani d PDU 0.50 1 A -1
H H2 0.1436 1.0054 0.2855 0.067 Uiso calc PR 0.50 1 A -1
C C3 0.0477(13) 0.965(3) 0.1520(10) 0.089(4) Uani d PDU 0.50 1 A -1
H H3A 0.0618 0.8805 0.1034 0.107 Uiso calc PR 0.50 1 A -1
H H3B 0.0825 1.0848 0.1388 0.107 Uiso calc PR 0.50 1 A -1
C C4 -0.1058(14) 0.977(3) 0.1565(12) 0.105(5) Uani d PDU 0.50 1 A -1
H H4A -0.1358 1.1040 0.1544 0.126 Uiso calc PR 0.50 1 A -1
H H4B -0.1609 0.9116 0.1047 0.126 Uiso calc PR 0.50 1 A -1
C C5 -0.1204(10) 0.889(3) 0.2478(13) 0.080(14) Uani d PDU 0.50 1 . -1
H H5 -0.1183 0.9937 0.2902 0.096 Uiso calc PR 0.50 1 . -1
C C6 0.0133(11) 0.7874(13) 0.2848(7) 0.055(3) Uani d PDU 0.50 1 A -1
C C7 0.0441(18) 0.764(3) 0.3889(8) 0.093(5) Uani d PDU 0.50 1 A -1
H H7A 0.0492 0.8828 0.4181 0.140 Uiso calc PR 0.50 1 A -1
H H7B 0.1307 0.7016 0.4072 0.140 Uiso calc PR 0.50 1 A -1
H H7C -0.0282 0.6937 0.4078 0.140 Uiso calc PR 0.50 1 A -1
C C8 0.009(5) 0.5890(13) 0.261(2) 0.067(5) Uani d PDU 0.50 1 A -1
H H8A -0.0122 0.5751 0.1944 0.100 Uiso calc PR 0.50 1 A -1
H H8B -0.0599 0.5288 0.2880 0.100 Uiso calc PR 0.50 1 A -1
H H8C 0.0980 0.5348 0.2843 0.100 Uiso calc PR 0.50 1 A -1
C C9 0.5964(9) 0.2616(14) 0.3637(7) 0.103(3) Uani d . 1 1 . .
H H9 0.6640 0.2744 0.3275 0.124 Uiso calc R 1 1 . .
C C10 0.6011(9) 0.1056(12) 0.4177(7) 0.090(3) Uani d . 1 1 . .
H H10 0.6697 0.0179 0.4178 0.109 Uiso calc R 1 1 . .
C C11 0.5015(7) 0.0832(9) 0.4713(4) 0.0557(13) Uani d . 1 1 . .
C C12 0.4087(8) 0.2236(11) 0.4689(5) 0.076(2) Uani d . 1 1 . .
H H12 0.3419 0.2171 0.5060 0.091 Uiso calc R 1 1 . .
C C13 0.4122(8) 0.3746(10) 0.4125(5) 0.0710(18) Uani d . 1 1 . .
H H13 0.3465 0.4663 0.4125 0.085 Uiso calc R 1 1 . .

loop_
_atom_site_aniso_label
_atom_site_aniso_U_11
_atom_site_aniso_U_22
_atom_site_aniso_U_33
_atom_site_aniso_U_12
_atom_site_aniso_U_13
_atom_site_aniso_U_23
Cd1 0.0517(4) 0.0662(4) 0.0532(4) 0.000 0.0187(2) 0.000
O1 0.061(3) 0.110(4) 0.074(3) 0.018(3) 0.008(2) -0.020(3)
O2 0.056(2) 0.140(5) 0.065(3) 0.005(3) 0.016(2) -0.014(3)
N1 0.072(3) 0.069(3) 0.062(3) 0.007(3) 0.025(3) 0.013(2)
C1 0.046(3) 0.059(3) 0.060(3) -0.004(3) 0.012(2) 0.005(3)
C2 0.040(10) 0.058(11) 0.071(11) -0.010(6) 0.015(6) -0.001(6)
C3 0.075(7) 0.105(8) 0.088(8) 0.012(7) 0.017(6) 0.028(7)
C4 0.087(8) 0.126(9) 0.100(9) -0.030(7) 0.017(7) 0.040(8)
C5 0.070(16) 0.080(16) 0.089(15) 0.005(8) 0.016(9) 0.000(8)
C6 0.049(5) 0.060(5) 0.056(5) -0.006(5) 0.013(5) 0.001(4)
C7 0.086(8) 0.110(9) 0.086(8) 0.007(7) 0.021(7) 0.005(7)
C8 0.058(9) 0.065(5) 0.079(11) -0.002(8) 0.018(8) 0.003(7)
C9 0.094(6) 0.113(7) 0.121(7) 0.026(5) 0.066(5) 0.055(6)
C10 0.084(5) 0.095(6) 0.106(6) 0.027(4) 0.052(5) 0.040(5)
C11 0.064(3) 0.062(3) 0.043(3) -0.002(3) 0.015(2) -0.003(2)
C12 0.090(5) 0.079(4) 0.071(4) 0.015(4) 0.046(4) 0.015(4)
C13 0.082(4) 0.074(4) 0.063(4) 0.011(4) 0.030(3) 0.007(3)

loop_
_atom_type_symbol
_atom_type_description
_atom_type_scat_dispersion_real
_atom_type_scat_dispersion_imag
_atom_type_scat_source
C C 0.0033 0.0016 'International Tables Vol C Tables 4.2.6.8 and 6.1.1.4'
H H 0.0000 0.0000 'International Tables Vol C Tables 4.2.6.8 and 6.1.1.4'
N N 0.0061 0.0033 'International Tables Vol C Tables 4.2.6.8 and 6.1.1.4'
O O 0.0106 0.0060 'International Tables Vol C Tables 4.2.6.8 and 6.1.1.4'
Cd Cd -0.8075 1.2024 'International Tables Vol C Tables 4.2.6.8 and 6.1.1.4'

loop_
_geom_angle_atom_site_label_1
_geom_angle_atom_site_label_2
_geom_angle_atom_site_label_3
_geom_angle_site_symmetry_1
_geom_angle_site_symmetry_3
_geom_angle
O1 Cd1 O1 . 2_655 120.4(3)
O1 Cd1 N1 . 2_655 137.9(2)
O1 Cd1 N1 2_655 2_655 89.1(2)
O1 Cd1 N1 . . 89.1(2)
O1 Cd1 N1 2_655 . 137.9(2)
N1 Cd1 N1 2_655 . 86.0(3)
O1 Cd1 O2 . 2_655 106.12(19)
O1 Cd1 O2 2_655 2_655 55.22(17)
N1 Cd1 O2 2_655 2_655 115.6(2)
N1 Cd1 O2 . 2_655 89.9(2)
O1 Cd1 O2 . . 55.22(17)
O1 Cd1 O2 2_655 . 106.12(19)
N1 Cd1 O2 2_655 . 89.9(2)
N1 Cd1 O2 . . 115.6(2)
O2 Cd1 O2 2_655 . 145.7(3)
O1 Cd1 C1 . 2_655 116.12(19)
O1 Cd1 C1 2_655 2_655 27.62(17)
N1 Cd1 C1 2_655 2_655 103.72(19)
N1 Cd1 C1 . 2_655 114.8(2)
O2 Cd1 C1 2_655 2_655 27.59(17)
O2 Cd1 C1 . 2_655 128.4(2)
C1 O1 Cd1 . . 93.7(4)
C1 O2 Cd1 . . 91.2(4)
C13 N1 C9 . . 115.7(6)
C13 N1 Cd1 . . 124.5(5)
C9 N1 Cd1 . . 119.6(4)
O2 C1 O1 . . 119.9(5)
O2 C1 C5 . 2 122.3(8)
O1 C1 C5 . 2 117.8(8)
O2 C1 C2 . . 119.4(7)
O1 C1 C2 . . 120.7(7)
C3 C2 C1 . . 116.4(10)
C3 C2 C6 . . 105.3(9)
C1 C2 C6 . . 113.7(10)
C3 C2 H2 . . 107.0
C1 C2 H2 . . 107.0
C6 C2 H2 . . 107.0
C2 C3 C4 . . 106.8(10)
C2 C3 H3A . . 110.4
C4 C3 H3A . . 110.4
C2 C3 H3B . . 110.4
C4 C3 H3B . . 110.4
H3A C3 H3B . . 108.6
C5 C4 C3 . . 105.9(11)
C5 C4 H4A . . 110.6
C3 C4 H4A . . 110.6
C5 C4 H4B . . 110.6
C3 C4 H4B . . 110.6
H4A C4 H4B . . 108.7
C1 C5 C4 2 . 117.8(11)
C1 C5 C6 2 . 118.0(11)
C4 C5 C6 . . 107.5(11)
C1 C5 H5 2 . 103.8
C4 C5 H5 . . 103.8
C6 C5 H5 . . 103.8
C8 C6 C7 . . 97.0(16)
C8 C6 C5 . . 114(2)
C7 C6 C5 . . 114.2(11)
C8 C6 C2 . . 114.1(19)
C7 C6 C2 . . 114.7(11)
C5 C6 C2 . . 103.2(7)
C6 C7 H7A . . 109.5
C6 C7 H7B . . 109.5
H7A C7 H7B . . 109.5
C6 C7 H7C . . 109.5
H7A C7 H7C . . 109.5
H7B C7 H7C . . 109.5
C6 C8 H8A . . 109.5
C6 C8 H8B . . 109.5
H8A C8 H8B . . 109.5
C6 C8 H8C . . 109.5
H8A C8 H8C . . 109.5
H8B C8 H8C . . 109.5
N1 C9 C10 . . 125.5(7)
N1 C9 H9 . . 117.2
C10 C9 H9 . . 117.2
C11 C10 C9 . . 118.3(7)
C11 C10 H10 . . 120.9
C9 C10 H10 . . 120.9
C12 C11 C10 . . 116.2(6)
C12 C11 C11 . 3_656 122.8(7)
C10 C11 C11 . 3_656 121.0(7)
C11 C12 C13 . . 121.3(6)
C11 C12 H12 . . 119.4
C13 C12 H12 . . 119.4
N1 C13 C12 . . 122.9(7)
N1 C13 H13 . . 118.5
C12 C13 H13 . . 118.5

loop_
_geom_bond_atom_site_label_1
_geom_bond_atom_site_label_2
_geom_bond_site_symmetry_2
_geom_bond_distance
_geom_bond_publ_flag
Cd1 N1 2_655 2.328(5) ?
Cd1 N1 . 2.328(5) y
Cd1 O1 . 2.303(5) y
Cd1 O1 2_655 2.303(5) ?
Cd1 O2 2_655 2.359(5) ?
Cd1 O2 . 2.359(5) y
Cd1 C1 2_655 2.691(5) ?
O1 C1 . 1.250(7) ?
O2 C1 . 1.247(7) ?
N1 C13 . 1.313(9) ?
N1 C9 . 1.322(10) ?
C1 C5 2 1.512(9) ?
C1 C2 . 1.514(9) ?
C2 C3 . 1.509(10) ?
C2 C6 . 1.526(9) ?
C2 H2 . 0.9800 ?
C3 C4 . 1.528(10) ?
C3 H3A . 0.9700 ?
C3 H3B . 0.9700 ?
C4 C5 . 1.513(10) ?
C4 H4A . 0.9700 ?
C4 H4B . 0.9700 ?
C5 C1 2 1.512(9) ?
C5 C6 . 1.520(10) ?
C5 H5 . 0.9800 ?
C6 C8 . 1.487(9) ?
C6 C7 . 1.507(9) ?
C7 H7A . 0.9600 ?
C7 H7B . 0.9600 ?
C7 H7C . 0.9600 ?
C8 H8A . 0.9600 ?
C8 H8B . 0.9600 ?
C8 H8C . 0.9600 ?
C9 C10 . 1.380(11) ?
C9 H9 . 0.9300 ?
C10 C11 . 1.377(9) ?
C10 H10 . 0.9300 ?
C11 C12 . 1.368(10) ?
C11 C11 3_656 1.478(12) ?
C12 C13 . 1.379(10) ?
C12 H12 . 0.9300 ?
C13 H13 . 0.9300 ?

loop_
_geom_torsion_atom_site_label_1
_geom_torsion_atom_site_label_2
_geom_torsion_atom_site_label_3
_geom_torsion_atom_site_label_4
_geom_torsion_site_symmetry_1
_geom_torsion_site_symmetry_4
_geom_torsion
O1 Cd1 O1 C1 2_655 . 88.7(4)
N1 Cd1 O1 C1 2_655 . -39.8(6)
N1 Cd1 O1 C1 . . -122.8(5)
O2 Cd1 O1 C1 2_655 . 147.5(4)
O2 Cd1 O1 C1 . . -0.3(4)
C1 Cd1 O1 C1 2_655 . 119.8(4)
O1 Cd1 O2 C1 . . 0.3(4)
O1 Cd1 O2 C1 2_655 . -115.9(4)
N1 Cd1 O2 C1 2_655 . 155.1(4)
N1 Cd1 O2 C1 . . 69.6(5)
O2 Cd1 O2 C1 2_655 . -64.9(4)
C1 Cd1 O2 C1 2_655 . -97.3(5)
O1 Cd1 N1 C13 . . 15.5(6)
O1 Cd1 N1 C13 2_655 . 153.2(6)
N1 Cd1 N1 C13 2_655 . -122.6(7)
O2 Cd1 N1 C13 2_655 . 121.7(6)
O2 Cd1 N1 C13 . . -34.6(7)
C1 Cd1 N1 C13 2_655 . 134.1(6)
O1 Cd1 N1 C9 . . -170.5(7)
O1 Cd1 N1 C9 2_655 . -32.9(8)
N1 Cd1 N1 C9 2_655 . 51.3(7)
O2 Cd1 N1 C9 2_655 . -64.4(7)
O2 Cd1 N1 C9 . . 139.3(7)
C1 Cd1 N1 C9 2_655 . -52.0(8)
Cd1 O2 C1 O1 . . -0.6(7)
Cd1 O2 C1 C5 . 2 -179.7(11)
Cd1 O2 C1 C2 . . 176.6(7)
Cd1 O1 C1 O2 . . 0.6(7)
Cd1 O1 C1 C5 . 2 179.8(10)
Cd1 O1 C1 C2 . . -176.5(7)
O2 C1 C2 C3 . . -20.7(16)
O1 C1 C2 C3 . . 156.4(11)
C5 C1 C2 C3 2 . -154(14)
O2 C1 C2 C6 . . 101.9(11)
O1 C1 C2 C6 . . -81.0(12)
C5 C1 C2 C6 2 . -32(13)
C1 C2 C3 C4 . . 153.2(14)
C6 C2 C3 C4 . . 26.3(19)
C2 C3 C4 C5 . . -8(2)
C3 C4 C5 C1 . 2 -149.5(17)
C3 C4 C5 C6 . . -13(2)
C1 C5 C6 C8 2 . 41(2)
C4 C5 C6 C8 . . -95(2)
C1 C5 C6 C7 2 . -70(2)
C4 C5 C6 C7 . . 154.3(15)
C1 C5 C6 C2 2 . 165.3(14)
C4 C5 C6 C2 . . 29.1(17)
C3 C2 C6 C8 . . 91(2)
C1 C2 C6 C8 . . -38.0(19)
C3 C2 C6 C7 . . -158.8(13)
C1 C2 C6 C7 . . 72.7(16)
C3 C2 C6 C5 . . -33.8(14)
C1 C2 C6 C5 . . -162.4(12)
C13 N1 C9 C10 . . 1.7(15)
Cd1 N1 C9 C10 . . -172.8(9)
N1 C9 C10 C11 . . 0.4(17)
C9 C10 C11 C12 . . -2.6(13)
C9 C10 C11 C11 . 3_656 178.3(9)
C10 C11 C12 C13 . . 2.7(12)
C11 C11 C12 C13 3_656 . -178.2(8)
C9 N1 C13 C12 . . -1.5(12)
Cd1 N1 C13 C12 . . 172.6(6)
C11 C12 C13 N1 . . -0.7(13)
